data_4314452
loop_
_publ_author_name
'Alexander E. J. Broomsgrove'
'David A. Addy'
'Angela Di Paolo'
'Ian R. Morgan'
'Christopher Bresner'
'Victoria Chislett'
'Ian A. Fallis'
'Amber L. Thompson'
'Dragoslav Vidovic'
'Simon Aldridge'

_publ_contact_author 'Simon Aldridge'
_publ_contact_author_email Simon.Aldridge@chem.ox.ac.uk
_publ_section_title
;
 Evaluation of Electronics, Electrostatics and Hydrogen Bond Cooperativity
 in the Binding of Cyanide and Fluoride by Lewis Acidic Ferrocenylboranes
;
_journal_name_full 'Inorganic Chemistry'
_journal_page_first 157
_journal_page_last 173
_journal_paper_doi 10.1021/ic901673u
_journal_volume 49
_journal_year 2010
_chemical_formula_moiety 'C33 H38 B1 F9 Fe1 K1 N1 O6'
_chemical_formula_sum 'C33 H38 B F9 Fe K N O6'
_chemical_formula_weight 821.41
_space_group_IT_number 2
_symmetry_cell_setting triclinic
_symmetry_space_group_name_Hall '-P 1'
_symmetry_space_group_name_H-M 'P -1'
_atom_sites_solution_hydrogens geom
_atom_sites_solution_primary direct
_audit_creation_date 09-07-02
_audit_creation_method CRYSTALS_ver_12.86
_cell_angle_alpha 102.9276(8)
_cell_angle_beta 101.1335(9)
_cell_angle_gamma 100.6566(9)
_cell_formula_units_Z 2
_cell_length_a 11.7599(2)
_cell_length_b 11.9146(2)
_cell_length_c 14.1449(3)
_cell_measurement_reflns_used 7928
_cell_measurement_temperature 150
_cell_measurement_theta_max 27
_cell_measurement_theta_min 5
_cell_volume 1840.60(6)
_computing_cell_refinement 'DENZO/SCALEPACK (Otwinowski & Minor, 1997)'
_computing_data_collection 'COLLECT (Nonius, 1997-2001).'
_computing_data_reduction 'DENZO/SCALEPACK (Otwinowski & Minor, 1997)'
_computing_molecular_graphics 'CAMERON (Watkin et al., 1996)'
_computing_publication_material 'CRYSTALS (Betteridge et al., 2003)'
_computing_structure_refinement 'CRYSTALS (Betteridge et al., 2003)'
_computing_structure_solution 'SIR92 (Altomare et al., 1994)'
_diffrn_ambient_temperature 150
_diffrn_measured_fraction_theta_full 0.993
_diffrn_measured_fraction_theta_max 0.992
_diffrn_measurement_device 'Nonius KappaCCD'
_diffrn_measurement_device_type Area
_diffrn_measurement_method \w
_diffrn_radiation_monochromator graphite
_diffrn_radiation_type 'Mo K\a'
_diffrn_radiation_wavelength 0.71073
_diffrn_reflns_av_R_equivalents 0.046
_diffrn_reflns_limit_h_max 14
_diffrn_reflns_limit_h_min -15
_diffrn_reflns_limit_k_max 15
_diffrn_reflns_limit_k_min -15
_diffrn_reflns_limit_l_max 18
_diffrn_reflns_limit_l_min 0
_diffrn_reflns_number 36759
_diffrn_reflns_theta_full 26.365
_diffrn_reflns_theta_max 27.464
_diffrn_reflns_theta_min 5.102
_diffrn_standards_number 0
_exptl_absorpt_coefficient_mu 0.612
_exptl_absorpt_correction_T_max 0.98
_exptl_absorpt_correction_T_min 0.86
_exptl_absorpt_correction_type multi-scan
_exptl_absorpt_process_details 'DENZO/SCALEPACK (Otwinowski & Minor, 1997)'
_exptl_crystal_colour pale_yellow
_exptl_crystal_density_diffrn 1.482
_exptl_crystal_density_meas ?
_exptl_crystal_density_method 'not measured'
_exptl_crystal_description plate
_exptl_crystal_F_000 844
_exptl_crystal_size_max 0.26
_exptl_crystal_size_mid 0.22
_exptl_crystal_size_min 0.04
_refine_diff_density_max 1.22
_refine_diff_density_min -0.83
_refine_ls_extinction_method None
_refine_ls_goodness_of_fit_ref 1.0838
_refine_ls_hydrogen_treatment constr
_refine_ls_matrix_type full
_refine_ls_number_parameters 467
_refine_ls_number_reflns 5982
_refine_ls_number_restraints 12
_refine_ls_R_factor_all 0.0799
_refine_ls_R_factor_gt 0.0517
_refine_ls_shift/su_max 0.002367
_refine_ls_structure_factor_coef F
_refine_ls_weighting_details
;
 Method= Modified Sheldrick 
 w=1/[\s^2^(F^2^) + ( 0.00P)^2^ + 0.06P] 
 ,where P=(max(Fo^2^,0) + 2Fc^2^)/3 
;
_refine_ls_weighting_scheme calc
_refine_ls_wR_factor_all 0.0849
_refine_ls_wR_factor_gt 0.0647
_refine_ls_wR_factor_ref 0.0647
_reflns_limit_h_max 14
_reflns_limit_h_min -15
_reflns_limit_k_max 15
_reflns_limit_k_min -15
_reflns_limit_l_max 18
_reflns_limit_l_min 0
_reflns_number_gt 5982
_reflns_number_total 8362
_reflns_threshold_expression I>2.0\s(I)
_oxford_diffrn_Wilson_B_factor 2.40
_oxford_diffrn_Wilson_scale 7.97
_oxford_refine_ls_r_factor_ref 0.0517
_oxford_refine_ls_scale 0.3753(7)
_oxford_reflns_number_all 8362
_oxford_reflns_threshold_expression_ref I>2.0\s(I)
_oxford_structure_analysis_title 035abdv08
_cod_data_source_file ic901673u_si_002_09.cif
_cod_data_source_block '[K(18-crown-6)]+[15.CN]-'
_cod_depositor_comments
;
The following automatic conversions were performed:

'_symmetry_cell_setting' value 'Triclinic' changed to 'triclinic'
according to the built-in table from CIF Core dictionary named
'cif_core.dic' version 2.4.1 from 2010-06-29.

Automatic conversion script
Id: cif_fix_values 1646 2011-03-28 12:23:43Z adriana 

The following automatic conversions were performed:

'_exptl_crystal_density_meas' value 'not measured' was changed to '?'
- the value is perceived as not measured.

Automatic conversion script
Id: cif_fix_values 3008 2015-01-20 13:52:24Z robertas 
;
_cod_original_sg_symbol_H-M 'P -1 '
_cod_original_formula_sum 'C33 H38 B1 F9 Fe1 K1 N1 O6'
_cod_database_code 4314452

loop_
_symmetry_equiv_pos_as_xyz
x,y,z
-x,-y,-z

loop_
_atom_site_label
_atom_site_type_symbol
_atom_site_fract_x
_atom_site_fract_y
_atom_site_fract_z
_atom_site_U_iso_or_equiv
_atom_site_occupancy
_atom_site_adp_type
_atom_site_refinement_flags_posn
_atom_site_refinement_flags_adp
_atom_site_refinement_flags_occupancy
_atom_site_disorder_assembly
_atom_site_disorder_group
_oxford_atom_site_special_shape
_atom_site_attached_hydrogens
Fe1 Fe 0.46746(4) 0.34700(4) 0.20846(3) 0.0273 1.0000 Uani . . . . . . .
C2 C 0.3293(3) 0.2826(3) 0.2702(2) 0.0243 1.0000 Uani . . . . . . .
C3 C 0.3067(3) 0.2246(3) 0.1657(2) 0.0285 1.0000 Uani . . . . . . .
C4 C 0.4012(3) 0.1693(3) 0.1479(3) 0.0348 1.0000 Uani . . . . . . .
C5 C 0.4843(3) 0.1928(3) 0.2415(3) 0.0343 1.0000 Uani . . . . . . .
C6 C 0.4403(3) 0.2623(3) 0.3152(2) 0.0304 1.0000 Uani . . . . . . .
B7 B 0.2439(3) 0.3529(3) 0.3269(3) 0.0272 1.0000 Uani . . . . . . .
C8 C 0.1071(3) 0.2635(3) 0.3049(2) 0.0226 1.0000 Uani . . . . . . .
C9 C 0.0855(3) 0.1379(3) 0.2867(2) 0.0244 1.0000 Uani . . . . . . .
C10 C -0.0248(3) 0.0615(3) 0.2391(2) 0.0305 1.0000 Uani . . . . . . .
C11 C -0.1236(3) 0.1055(3) 0.2119(2) 0.0312 1.0000 Uani . . . . . . .
C12 C -0.1119(3) 0.2261(3) 0.2416(2) 0.0266 1.0000 Uani . . . . . . .
C13 C -0.0006(3) 0.3021(3) 0.2891(2) 0.0251 1.0000 Uani . . . . . . .
C14 C -0.0096(3) 0.4292(3) 0.3266(2) 0.0308 1.0000 Uani . . . . . . .
F15 F 0.08396(18) 0.50130(17) 0.39435(15) 0.0429 1.0000 Uani . . . . . . .
F16 F -0.03419(18) 0.48135(17) 0.25162(15) 0.0398 1.0000 Uani . . . . . . .
F17 F -0.10293(18) 0.43038(18) 0.36928(15) 0.0434 1.0000 Uani . . . . . . .
C22 C 0.1788(3) 0.0749(3) 0.3229(3) 0.0321 1.0000 Uani . . . . . . .
F23 F 0.22983(18) 0.02527(17) 0.25289(16) 0.0414 1.0000 Uani . . . . . . .
F24 F 0.26575(17) 0.14194(17) 0.40172(15) 0.0379 1.0000 Uani . . . . . . .
F25 F 0.12694(18) -0.01716(18) 0.35441(17) 0.0467 1.0000 Uani . . . . . . .
C26 C 0.2238(3) 0.4520(3) 0.2672(3) 0.0322 1.0000 Uani . . . . . . .
N27 N 0.2112(3) 0.5203(3) 0.2227(3) 0.0462 1.0000 Uani . . . . . . .
C28 C 0.3088(3) 0.4170(3) 0.4444(3) 0.0400 1.0000 Uani . . . . . . .
C29 C 0.5271(4) 0.4193(4) 0.1028(3) 0.0477 1.0000 Uani . . . . . . .
C30 C 0.6230(3) 0.4171(3) 0.1780(3) 0.0426 1.0000 Uani . . . . . . .
C31 C 0.6126(3) 0.4841(4) 0.2708(3) 0.0485 1.0000 Uani . . . . . . .
C32 C 0.5074(4) 0.5270(3) 0.2504(4) 0.0557 1.0000 Uani . . . . . . .
C33 C 0.4557(4) 0.4858(4) 0.1475(4) 0.0525 1.0000 Uani . . . . . . .
K34 K 0.14197(6) 0.73452(6) 0.25472(5) 0.0303 1.0000 Uani . . . . . . .
O35 O 0.0562(3) 0.7739(2) 0.42669(18) 0.0463 1.0000 Uani . . . . . . .
C36 C -0.0537(4) 0.8064(4) 0.4223(3) 0.0537 1.0000 Uani . . . . . . .
C37 C -0.1412(4) 0.7312(3) 0.3287(4) 0.0550 1.0000 Uani . . . . . . .
O38 O -0.1025(2) 0.7506(2) 0.2433(2) 0.0437 1.0000 Uani . . . . . . .
C39 C -0.1795(4) 0.6715(4) 0.1534(3) 0.0543 1.0000 Uani . . . . . . .
C40 C -0.1362(4) 0.6945(4) 0.0667(3) 0.0563 1.0000 Uani . . . . . . .
O41 O -0.0222(3) 0.6706(2) 0.07178(18) 0.0511 1.0000 Uani . . . . . . .
C42 C 0.0214(5) 0.6886(5) -0.0122(3) 0.0724 1.0000 Uani . . . . . . .
C43 C 0.1443(5) 0.6697(4) 0.0016(3) 0.0698 1.0000 Uani . . . . . . .
O44 O 0.2207(3) 0.7611(2) 0.0836(2) 0.0538 1.0000 Uani . . . . . . .
C45 C 0.3418(5) 0.7589(4) 0.0913(4) 0.0652 1.0000 Uani . . . . . . .
C46 C 0.4161(4) 0.8425(4) 0.1863(5) 0.0733 1.0000 Uani . . . . . . .
O47 O 0.3855(2) 0.8017(2) 0.2675(2) 0.0569 1.0000 Uani . . . . . . .
C48 C 0.4618(4) 0.8653(4) 0.3608(5) 0.0746 1.0000 Uani . . . . . . .
C49 C 0.4183(4) 0.8158(4) 0.4389(4) 0.0741 1.0000 Uani . . . . . . .
O50 O 0.3061(3) 0.8415(2) 0.4443(2) 0.0546 1.0000 Uani . . . . . . .
C51 C 0.2566(5) 0.7994(4) 0.5170(3) 0.0671 1.0000 Uani . . . . . . .
C52 C 0.1418(5) 0.8352(4) 0.5180(3) 0.0632 1.0000 Uani . . . . . . .
C60 C -0.24098(18) 0.0256(2) 0.1595(2) 0.0523 1.0000 Uani D . . . . . .
F60 F -0.3166(3) 0.0780(3) 0.1074(3) 0.0404(11) 0.568(8) Uiso D . P . 2 . .
F61 F -0.2459(3) -0.0787(4) 0.1076(3) 0.0533(14) 0.568(8) Uiso D . P . 2 . .
F62 F -0.2997(4) -0.0043(4) 0.2343(3) 0.0701(16) 0.568(8) Uiso D . P . 2 . .
F70 F -0.3300(4) 0.0685(4) 0.1418(4) 0.0443(15) 0.432(8) Uiso D . P . 1 . .
F71 F -0.2268(4) -0.0459(5) 0.0691(4) 0.0521(18) 0.432(8) Uiso D . P . 1 . .
F72 F -0.2757(5) -0.0591(6) 0.2024(5) 0.085(2) 0.432(8) Uiso D . P . 1 . .
H101 H -0.0338 -0.0207 0.2263 0.0370 1.0000 Uiso R . . . . . .
H121 H -0.1791 0.2563 0.2302 0.0319 1.0000 Uiso R . . . . . .
H291 H 0.5093 0.3774 0.0326 0.0573 1.0000 Uiso R . . . . . .
H301 H 0.6861 0.3771 0.1680 0.0521 1.0000 Uiso R . . . . . .
H321 H 0.4767 0.5752 0.3005 0.0680 1.0000 Uiso R . . . . . .
H331 H 0.3807 0.4986 0.1135 0.0632 1.0000 Uiso R . . . . . .
H361 H -0.0432 0.8894 0.4222 0.0643 1.0000 Uiso R . . . . . .
H362 H -0.0832 0.7953 0.4798 0.0650 1.0000 Uiso R . . . . . .
H371 H -0.2182 0.7504 0.3273 0.0660 1.0000 Uiso R . . . . . .
H372 H -0.1480 0.6481 0.3280 0.0655 1.0000 Uiso R . . . . . .
H391 H -0.2601 0.6826 0.1467 0.0659 1.0000 Uiso R . . . . . .
H392 H -0.1797 0.5901 0.1551 0.0658 1.0000 Uiso R . . . . . .
H401 H -0.1310 0.7764 0.0659 0.0679 1.0000 Uiso R . . . . . .
H402 H -0.1913 0.6433 0.0054 0.0681 1.0000 Uiso R . . . . . .
H421 H 0.0217 0.7692 -0.0160 0.0869 1.0000 Uiso R . . . . . .
H422 H -0.0299 0.6318 -0.0742 0.0869 1.0000 Uiso R . . . . . .
H431 H 0.1727 0.6726 -0.0585 0.0841 1.0000 Uiso R . . . . . .
H432 H 0.1475 0.5924 0.0152 0.0841 1.0000 Uiso R . . . . . .
H451 H 0.3669 0.7812 0.0345 0.0783 1.0000 Uiso R . . . . . .
H452 H 0.3497 0.6779 0.0899 0.0781 1.0000 Uiso R . . . . . .
H461 H 0.4032 0.9218 0.1905 0.0869 1.0000 Uiso R . . . . . .
H462 H 0.4998 0.8446 0.1895 0.0871 1.0000 Uiso R . . . . . .
H481 H 0.4616 0.9487 0.3725 0.0918 1.0000 Uiso R . . . . . .
H482 H 0.5436 0.8579 0.3614 0.0923 1.0000 Uiso R . . . . . .
H491 H 0.4758 0.8521 0.5026 0.0868 1.0000 Uiso R . . . . . .
H492 H 0.4098 0.7294 0.4223 0.0863 1.0000 Uiso R . . . . . .
H511 H 0.3121 0.8342 0.5824 0.0799 1.0000 Uiso R . . . . . .
H512 H 0.2428 0.7130 0.5011 0.0797 1.0000 Uiso R . . . . . .
H522 H 0.1548 0.9199 0.5253 0.0760 1.0000 Uiso R . . . . . .
H521 H 0.1108 0.8154 0.5729 0.0760 1.0000 Uiso R . . . . . .
H31 H 0.2377 0.2241 0.1144 0.0337 1.0000 Uiso R . . . . . .
H51 H 0.5594 0.1678 0.2532 0.0423 1.0000 Uiso R . . . . . .
H41 H 0.4085 0.1258 0.0838 0.0418 1.0000 Uiso R . . . . . .
H283 H 0.2561 0.4566 0.4764 0.0584 1.0000 Uiso R . . . . . .
H282 H 0.3285 0.3596 0.4794 0.0582 1.0000 Uiso R . . . . . .
H61 H 0.4817 0.2924 0.3858 0.0376 1.0000 Uiso R . . . . . .
H311 H 0.6676 0.4975 0.3360 0.0589 1.0000 Uiso R . . . . . .
H281 H 0.3802 0.4749 0.4505 0.0590 1.0000 Uiso R . . . . . .

loop_
_atom_site_aniso_label
_atom_site_aniso_U_11
_atom_site_aniso_U_22
_atom_site_aniso_U_33
_atom_site_aniso_U_23
_atom_site_aniso_U_13
_atom_site_aniso_U_12
Fe1 0.0259(2) 0.0278(2) 0.0306(2) 0.01035(18) 0.00879(18) 0.00738(18)
C2 0.0244(15) 0.0209(14) 0.0276(15) 0.0093(12) 0.0034(12) 0.0049(12)
C3 0.0307(16) 0.0268(16) 0.0269(16) 0.0062(12) 0.0046(13) 0.0078(13)
C4 0.0403(19) 0.0295(17) 0.0363(18) 0.0065(14) 0.0131(15) 0.0117(15)
C5 0.0319(17) 0.0339(17) 0.0448(19) 0.0175(15) 0.0127(15) 0.0146(14)
C6 0.0282(16) 0.0361(17) 0.0312(16) 0.0150(14) 0.0070(13) 0.0110(14)
B7 0.0257(17) 0.0231(17) 0.0311(18) 0.0059(14) 0.0054(15) 0.0050(14)
C8 0.0288(15) 0.0234(14) 0.0185(13) 0.0082(11) 0.0078(12) 0.0086(12)
C9 0.0276(15) 0.0256(15) 0.0242(14) 0.0100(12) 0.0096(12) 0.0091(12)
C10 0.0340(17) 0.0238(15) 0.0367(17) 0.0090(13) 0.0121(14) 0.0092(13)
C11 0.0295(16) 0.0325(17) 0.0315(17) 0.0074(13) 0.0068(14) 0.0097(14)
C12 0.0260(15) 0.0314(16) 0.0248(15) 0.0076(12) 0.0070(12) 0.0116(13)
C13 0.0308(16) 0.0248(15) 0.0230(14) 0.0079(12) 0.0097(13) 0.0099(13)
C14 0.0310(17) 0.0299(17) 0.0355(17) 0.0081(14) 0.0129(14) 0.0132(14)
F15 0.0416(11) 0.0308(10) 0.0468(12) -0.0067(9) 0.0047(10) 0.0126(9)
F16 0.0496(12) 0.0328(10) 0.0471(12) 0.0182(9) 0.0153(10) 0.0217(9)
F17 0.0461(12) 0.0428(12) 0.0498(12) 0.0073(9) 0.0266(10) 0.0218(10)
C22 0.0325(17) 0.0265(16) 0.0436(19) 0.0180(14) 0.0126(15) 0.0086(14)
F23 0.0455(12) 0.0353(10) 0.0561(13) 0.0172(9) 0.0226(10) 0.0240(9)
F24 0.0350(10) 0.0413(11) 0.0414(11) 0.0213(9) 0.0029(9) 0.0128(9)
F25 0.0428(12) 0.0390(11) 0.0732(15) 0.0394(11) 0.0170(11) 0.0134(9)
C26 0.0240(15) 0.0248(16) 0.048(2) 0.0080(15) 0.0110(14) 0.0048(13)
N27 0.0372(17) 0.0364(17) 0.079(2) 0.0314(17) 0.0216(16) 0.0153(14)
C28 0.0371(18) 0.041(2) 0.0342(19) -0.0016(15) 0.0035(15) 0.0094(16)
C29 0.055(2) 0.051(2) 0.046(2) 0.0253(19) 0.0230(19) 0.0094(19)
C30 0.0343(18) 0.046(2) 0.059(2) 0.0241(18) 0.0226(18) 0.0131(16)
C31 0.040(2) 0.049(2) 0.047(2) 0.0117(18) 0.0092(18) -0.0084(18)
C32 0.057(3) 0.0268(18) 0.089(3) 0.0081(19) 0.048(3) 0.0023(17)
C33 0.042(2) 0.044(2) 0.088(3) 0.043(2) 0.022(2) 0.0137(18)
K34 0.0347(4) 0.0324(4) 0.0260(3) 0.0070(3) 0.0087(3) 0.0135(3)
O35 0.0750(19) 0.0325(13) 0.0378(14) 0.0116(11) 0.0244(13) 0.0145(13)
C36 0.074(3) 0.039(2) 0.067(3) 0.0174(19) 0.050(2) 0.019(2)
C37 0.052(2) 0.037(2) 0.089(3) 0.018(2) 0.044(2) 0.0112(18)
O38 0.0368(13) 0.0317(13) 0.0597(17) 0.0082(12) 0.0128(12) 0.0048(11)
C39 0.036(2) 0.036(2) 0.077(3) 0.009(2) -0.006(2) 0.0040(17)
C40 0.057(3) 0.035(2) 0.059(3) 0.0045(18) -0.017(2) 0.0117(19)
O41 0.0680(19) 0.0509(16) 0.0329(13) 0.0093(12) 0.0032(13) 0.0222(14)
C42 0.111(4) 0.077(3) 0.033(2) 0.015(2) 0.017(3) 0.033(3)
C43 0.112(4) 0.068(3) 0.038(2) 0.009(2) 0.036(3) 0.032(3)
O44 0.078(2) 0.0477(16) 0.0562(17) 0.0224(13) 0.0408(16) 0.0302(15)
C45 0.086(3) 0.057(3) 0.084(3) 0.035(3) 0.059(3) 0.034(3)
C46 0.058(3) 0.052(3) 0.135(5) 0.040(3) 0.059(3) 0.019(2)
O47 0.0410(15) 0.0394(15) 0.086(2) 0.0112(15) 0.0173(15) 0.0053(12)
C48 0.041(2) 0.051(3) 0.112(4) 0.003(3) 0.002(3) 0.004(2)
C49 0.060(3) 0.053(3) 0.080(3) -0.007(2) -0.031(3) 0.023(2)
O50 0.0678(19) 0.0412(15) 0.0462(16) 0.0066(12) -0.0085(14) 0.0216(14)
C51 0.108(4) 0.049(2) 0.035(2) 0.0150(19) -0.011(2) 0.021(3)
C52 0.108(4) 0.053(3) 0.029(2) 0.0114(18) 0.020(2) 0.017(3)
C60 0.040(2) 0.040(2) 0.068(3) 0.0042(19) 0.001(2) 0.0144(17)

loop_
_atom_type_symbol
_atom_type_scat_dispersion_real
_atom_type_scat_dispersion_imag
_atom_type_scat_Cromer_Mann_a1
_atom_type_scat_Cromer_Mann_b1
_atom_type_scat_Cromer_Mann_a2
_atom_type_scat_Cromer_Mann_b2
_atom_type_scat_Cromer_Mann_a3
_atom_type_scat_Cromer_Mann_b3
_atom_type_scat_Cromer_Mann_a4
_atom_type_scat_Cromer_Mann_b4
_atom_type_scat_Cromer_Mann_c
_atom_type_scat_source
C 0.0033 0.0016 2.3100 20.8439 1.0200 10.2075 1.5886 0.5687 0.8650 51.6512 0.2156 'International Tables Vol C 4.2.6.8 and 6.1.1.4'
H 0.0000 0.0000 0.4930 10.5109 0.3229 26.1257 0.1402 3.1424 0.0408 57.7998 0.0030 'International Tables Vol C 4.2.6.8 and 6.1.1.4'
B 0.0013 0.0007 2.0545 23.2185 1.3326 1.0210 1.0979 60.3498 0.7068 0.1403 -0.1932 'International Tables Vol C 4.2.6.8 and 6.1.1.4'
F 0.0171 0.0103 3.5392 10.2825 2.6412 4.2944 1.5170 0.2615 1.0243 26.1476 0.2776 'International Tables Vol C 4.2.6.8 and 6.1.1.4'
Fe 0.3463 0.8444 11.7695 4.7611 7.3573 0.3072 3.5222 15.3535 2.3045 76.8805 1.0369 'International Tables Vol C 4.2.6.8 and 6.1.1.4'
N 0.0061 0.0033 12.2126 0.0057 3.1322 9.8933 2.0125 28.9975 1.1663 0.5826 -11.5290 'International Tables Vol C 4.2.6.8 and 6.1.1.4'
O 0.0106 0.0060 3.0485 13.2771 2.2868 5.7011 1.5463 0.3239 0.8670 32.9089 0.2508 'International Tables Vol C 4.2.6.8 and 6.1.1.4'
K 0.2009 0.2494 8.2186 12.7949 7.4398 0.7748 1.0519 213.1870 0.8659 41.6841 1.4228 'International Tables Vol C 4.2.6.8 and 6.1.1.4'

loop_
_geom_angle_atom_site_label_1
_geom_angle_site_symmetry_1
_geom_angle_atom_site_label_2
_geom_angle_site_symmetry_2
_geom_angle_atom_site_label_3
_geom_angle_site_symmetry_3
_geom_angle
_geom_angle_publ_flag
C2 . Fe1 . C3 . 40.48(12) yes
C2 . Fe1 . C4 . 69.02(12) yes
C3 . Fe1 . C4 . 40.88(12) yes
C2 . Fe1 . C5 . 68.98(12) yes
C3 . Fe1 . C5 . 68.44(13) yes
C4 . Fe1 . C5 . 40.91(14) yes
C2 . Fe1 . C6 . 40.40(12) yes
C3 . Fe1 . C6 . 67.63(13) yes
C4 . Fe1 . C6 . 68.52(14) yes
C5 . Fe1 . C6 . 40.95(13) yes
C2 . Fe1 . C29 . 150.90(14) yes
C3 . Fe1 . C29 . 118.62(15) yes
C4 . Fe1 . C29 . 108.72(15) yes
C5 . Fe1 . C29 . 129.36(15) yes
C6 . Fe1 . C29 . 167.86(14) yes
C2 . Fe1 . C30 . 168.06(14) yes
C3 . Fe1 . C30 . 149.71(14) yes
C4 . Fe1 . C30 . 115.70(14) yes
C5 . Fe1 . C30 . 106.86(14) yes
C6 . Fe1 . C30 . 129.38(14) yes
C2 . Fe1 . C31 . 129.63(14) yes
C3 . Fe1 . C31 . 169.11(14) yes
C4 . Fe1 . C31 . 147.92(16) yes
C5 . Fe1 . C31 . 114.83(16) yes
C6 . Fe1 . C31 . 107.51(15) yes
C2 . Fe1 . C32 . 109.09(13) yes
C3 . Fe1 . C32 . 131.17(15) yes
C4 . Fe1 . C32 . 169.43(18) yes
C5 . Fe1 . C32 . 149.10(18) yes
C6 . Fe1 . C32 . 117.26(16) yes
C2 . Fe1 . C33 . 118.45(14) yes
C3 . Fe1 . C33 . 110.59(15) yes
C4 . Fe1 . C33 . 130.76(17) yes
C5 . Fe1 . C33 . 168.24(17) yes
C6 . Fe1 . C33 . 150.47(16) yes
C29 . Fe1 . C30 . 40.10(15) yes
C29 . Fe1 . C31 . 68.14(17) yes
C30 . Fe1 . C31 . 40.85(16) yes
C29 . Fe1 . C32 . 67.55(17) yes
C30 . Fe1 . C32 . 68.35(15) yes
C31 . Fe1 . C32 . 41.22(17) yes
C29 . Fe1 . C33 . 39.95(16) yes
C30 . Fe1 . C33 . 67.70(15) yes
C31 . Fe1 . C33 . 68.45(18) yes
C32 . Fe1 . C33 . 40.18(19) yes
Fe1 . C2 . C3 . 68.25(17) yes
Fe1 . C2 . C6 . 67.72(17) yes
C3 . C2 . C6 . 105.4(3) yes
Fe1 . C2 . B7 . 129.9(2) yes
C3 . C2 . B7 . 127.6(3) yes
C6 . C2 . B7 . 127.0(3) yes
C2 . C3 . Fe1 . 71.27(17) yes
C2 . C3 . C4 . 109.6(3) yes
Fe1 . C3 . C4 . 68.95(19) yes
C2 . C3 . H31 . 125.0 no
Fe1 . C3 . H31 . 125.5 no
C4 . C3 . H31 . 125.3 no
C3 . C4 . Fe1 . 70.18(18) yes
C3 . C4 . C5 . 107.4(3) yes
Fe1 . C4 . C5 . 69.30(19) yes
C3 . C4 . H41 . 126.3 no
Fe1 . C4 . H41 . 124.5 no
C5 . C4 . H41 . 126.3 no
C4 . C5 . Fe1 . 69.80(18) yes
C4 . C5 . C6 . 107.5(3) yes
Fe1 . C5 . C6 . 69.83(18) yes
C4 . C5 . H51 . 126.6 no
Fe1 . C5 . H51 . 124.5 no
C6 . C5 . H51 . 125.9 no
C2 . C6 . C5 . 110.0(3) yes
C2 . C6 . Fe1 . 71.88(17) yes
C5 . C6 . Fe1 . 69.23(18) yes
C2 . C6 . H61 . 125.7 no
C5 . C6 . H61 . 124.3 no
Fe1 . C6 . H61 . 124.6 no
C2 . B7 . C8 . 110.5(2) yes
C2 . B7 . C26 . 103.6(2) yes
C8 . B7 . C26 . 104.9(2) yes
C2 . B7 . C28 . 111.8(3) yes
C8 . B7 . C28 . 115.2(3) yes
C26 . B7 . C28 . 110.1(3) yes
B7 . C8 . C9 . 123.5(2) yes
B7 . C8 . C13 . 124.0(3) yes
C9 . C8 . C13 . 112.0(3) yes
C8 . C9 . C10 . 123.5(3) yes
C8 . C9 . C22 . 123.5(3) yes
C10 . C9 . C22 . 113.0(3) yes
C9 . C10 . C11 . 120.5(3) yes
C9 . C10 . H101 . 120.3 no
C11 . C10 . H101 . 119.2 no
C10 . C11 . C12 . 118.4(3) yes
C10 . C11 . C60 . 121.2(3) yes
C12 . C11 . C60 . 120.2(3) yes
C11 . C12 . C13 . 120.4(3) yes
C11 . C12 . H121 . 119.4 no
C13 . C12 . H121 . 120.2 no
C8 . C13 . C12 . 123.6(3) yes
C8 . C13 . C14 . 124.5(3) yes
C12 . C13 . C14 . 111.8(3) yes
C13 . C14 . F15 . 116.1(3) yes
C13 . C14 . F16 . 112.7(3) yes
F15 . C14 . F16 . 107.3(3) yes
C13 . C14 . F17 . 109.5(3) yes
F15 . C14 . F17 . 105.9(2) yes
F16 . C14 . F17 . 104.5(2) yes
C9 . C22 . F23 . 114.9(3) yes
C9 . C22 . F24 . 114.2(3) yes
F23 . C22 . F24 . 107.9(3) yes
C9 . C22 . F25 . 109.5(3) yes
F23 . C22 . F25 . 104.6(3) yes
F24 . C22 . F25 . 104.9(3) yes
B7 . C26 . N27 . 177.8(3) yes
B7 . C28 . H283 . 110.1 no
B7 . C28 . H282 . 111.0 no
H283 . C28 . H282 . 107.8 no
B7 . C28 . H281 . 110.3 no
H283 . C28 . H281 . 108.4 no
H282 . C28 . H281 . 109.2 no
Fe1 . C29 . C30 . 69.1(2) yes
Fe1 . C29 . C33 . 69.6(2) yes
C30 . C29 . C33 . 108.3(4) yes
Fe1 . C29 . H291 . 123.7 no
C30 . C29 . H291 . 126.3 no
C33 . C29 . H291 . 125.3 no
C29 . C30 . Fe1 . 70.8(2) yes
C29 . C30 . C31 . 108.5(3) yes
Fe1 . C30 . C31 . 69.3(2) yes
C29 . C30 . H301 . 125.7 no
Fe1 . C30 . H301 . 126.1 no
C31 . C30 . H301 . 125.8 no
C30 . C31 . Fe1 . 69.8(2) yes
C30 . C31 . C32 . 106.7(4) yes
Fe1 . C31 . C32 . 69.6(2) yes
C30 . C31 . H311 . 126.0 no
Fe1 . C31 . H311 . 125.4 no
C32 . C31 . H311 . 127.3 no
C31 . C32 . Fe1 . 69.2(2) yes
C31 . C32 . C33 . 108.1(3) yes
Fe1 . C32 . C33 . 70.4(2) yes
C31 . C32 . H321 . 125.3 no
Fe1 . C32 . H321 . 124.9 no
C33 . C32 . H321 . 126.6 no
C29 . C33 . C32 . 108.4(4) yes
C29 . C33 . Fe1 . 70.5(2) yes
C32 . C33 . Fe1 . 69.4(2) yes
C29 . C33 . H331 . 126.1 no
C32 . C33 . H331 . 125.4 no
Fe1 . C33 . H331 . 123.8 no
C36 . O35 . C52 . 112.4(3) yes
O35 . C36 . C37 . 109.0(3) yes
O35 . C36 . H361 . 109.9 no
C37 . C36 . H361 . 109.3 no
O35 . C36 . H362 . 109.9 no
C37 . C36 . H362 . 109.7 no
H361 . C36 . H362 . 109.0 no
C36 . C37 . O38 . 110.6(3) yes
C36 . C37 . H371 . 109.2 no
O38 . C37 . H371 . 109.5 no
C36 . C37 . H372 . 108.6 no
O38 . C37 . H372 . 109.0 no
H371 . C37 . H372 . 109.9 no
C37 . O38 . C39 . 111.3(3) yes
O38 . C39 . C40 . 109.6(3) yes
O38 . C39 . H391 . 110.2 no
C40 . C39 . H391 . 109.1 no
O38 . C39 . H392 . 109.2 no
C40 . C39 . H392 . 109.3 no
H391 . C39 . H392 . 109.4 no
C39 . C40 . O41 . 109.7(3) yes
C39 . C40 . H401 . 110.5 no
O41 . C40 . H401 . 109.2 no
C39 . C40 . H402 . 109.3 no
O41 . C40 . H402 . 109.2 no
H401 . C40 . H402 . 108.9 no
C40 . O41 . C42 . 111.5(3) yes
O41 . C42 . C43 . 108.4(4) yes
O41 . C42 . H421 . 108.7 no
C43 . C42 . H421 . 110.6 no
O41 . C42 . H422 . 110.3 no
C43 . C42 . H422 . 109.2 no
H421 . C42 . H422 . 109.7 no
C42 . C43 . O44 . 108.8(4) yes
C42 . C43 . H431 . 109.9 no
O44 . C43 . H431 . 109.0 no
C42 . C43 . H432 . 111.6 no
O44 . C43 . H432 . 108.8 no
H431 . C43 . H432 . 108.7 no
C43 . O44 . C45 . 111.6(3) yes
O44 . C45 . C46 . 109.6(3) yes
O44 . C45 . H451 . 109.4 no
C46 . C45 . H451 . 110.1 no
O44 . C45 . H452 . 108.3 no
C46 . C45 . H452 . 109.8 no
H451 . C45 . H452 . 109.5 no
C45 . C46 . O47 . 108.9(4) yes
C45 . C46 . H461 . 110.1 no
O47 . C46 . H461 . 110.5 no
C45 . C46 . H462 . 109.5 no
O47 . C46 . H462 . 108.5 no
H461 . C46 . H462 . 109.3 no
C46 . O47 . C48 . 113.6(4) yes
O47 . C48 . C49 . 108.0(4) yes
O47 . C48 . H481 . 109.6 no
C49 . C48 . H481 . 110.9 no
O47 . C48 . H482 . 109.7 no
C49 . C48 . H482 . 110.6 no
H481 . C48 . H482 . 108.0 no
C48 . C49 . O50 . 108.9(4) yes
C48 . C49 . H491 . 108.8 no
O50 . C49 . H491 . 110.2 no
C48 . C49 . H492 . 110.3 no
O50 . C49 . H492 . 109.7 no
H491 . C49 . H492 . 108.9 no
C49 . O50 . C51 . 113.8(4) yes
O50 . C51 . C52 . 108.8(3) yes
O50 . C51 . H511 . 109.1 no
C52 . C51 . H511 . 109.7 no
O50 . C51 . H512 . 110.0 no
C52 . C51 . H512 . 110.0 no
H511 . C51 . H512 . 109.2 no
C51 . C52 . O35 . 109.8(3) yes
C51 . C52 . H522 . 109.3 no
O35 . C52 . H522 . 109.1 no
C51 . C52 . H521 . 110.2 no
O35 . C52 . H521 . 108.5 no
H522 . C52 . H521 . 110.0 no
C11 . C60 . F70 . 119.4(3) yes
C11 . C60 . F71 . 106.9(3) yes
F70 . C60 . F71 . 110.39(10) yes
C11 . C60 . F72 . 114.4(3) yes
F70 . C60 . F72 . 104.57(10) yes
F71 . C60 . F72 . 99.39(10) yes

loop_
_geom_bond_atom_site_label_1
_geom_bond_site_symmetry_1
_geom_bond_atom_site_label_2
_geom_bond_site_symmetry_2
_geom_bond_distance
_geom_bond_publ_flag
Fe1 . C2 . 2.092(3) yes
Fe1 . C3 . 2.052(3) yes
Fe1 . C4 . 2.036(3) yes
Fe1 . C5 . 2.029(3) yes
Fe1 . C6 . 2.037(3) yes
Fe1 . C29 . 2.055(4) yes
Fe1 . C30 . 2.032(3) yes
Fe1 . C31 . 2.025(4) yes
Fe1 . C32 . 2.030(4) yes
Fe1 . C33 . 2.043(4) yes
C2 . C3 . 1.434(4) yes
C2 . C6 . 1.427(4) yes
C2 . B7 . 1.635(4) yes
C3 . C4 . 1.427(4) yes
C3 . H31 . 0.976 no
C4 . C5 . 1.420(5) yes
C4 . H41 . 0.967 no
C5 . C6 . 1.422(5) yes
C5 . H51 . 0.980 no
C6 . H61 . 0.974 no
B7 . C8 . 1.686(4) yes
B7 . C26 . 1.624(5) yes
B7 . C28 . 1.628(5) yes
C8 . C9 . 1.426(4) yes
C8 . C13 . 1.420(4) yes
C9 . C10 . 1.384(4) yes
C9 . C22 . 1.513(4) yes
C10 . C11 . 1.385(4) yes
C10 . H101 . 0.936 no
C11 . C12 . 1.377(4) yes
C11 . C60 . 1.470(4) yes
C12 . C13 . 1.391(4) yes
C12 . H121 . 0.928 no
C13 . C14 . 1.518(4) yes
C14 . F15 . 1.320(4) yes
C14 . F16 . 1.355(4) yes
C14 . F17 . 1.352(3) yes
C22 . F23 . 1.337(4) yes
C22 . F24 . 1.337(4) yes
C22 . F25 . 1.360(4) yes
C26 . N27 . 1.147(4) yes
C28 . H283 . 0.966 no
C28 . H282 . 0.966 no
C28 . H281 . 0.959 no
C29 . C30 . 1.402(5) yes
C29 . C33 . 1.400(6) yes
C29 . H291 . 0.968 no
C30 . C31 . 1.416(5) yes
C30 . H301 . 0.969 no
C31 . C32 . 1.428(6) yes
C31 . H311 . 0.979 no
C32 . C33 . 1.399(6) yes
C32 . H321 . 0.978 no
C33 . H331 . 0.975 no
O35 . C36 . 1.411(5) yes
O35 . C52 . 1.420(5) yes
C36 . C37 . 1.489(6) yes
C36 . H361 . 0.974 no
C36 . H362 . 0.969 no
C37 . O38 . 1.421(5) yes
C37 . H371 . 0.971 no
C37 . H372 . 0.976 no
O38 . C39 . 1.425(5) yes
C39 . C40 . 1.476(6) yes
C39 . H391 . 0.971 no
C39 . H392 . 0.974 no
C40 . O41 . 1.414(5) yes
C40 . H401 . 0.969 no
C40 . H402 . 0.971 no
O41 . C42 . 1.424(5) yes
C42 . C43 . 1.486(7) yes
C42 . H421 . 0.973 no
C42 . H422 . 0.985 no
C43 . O44 . 1.417(6) yes
C43 . H431 . 0.977 no
C43 . H432 . 0.988 no
O44 . C45 . 1.414(5) yes
C45 . C46 . 1.479(7) yes
C45 . H451 . 0.979 no
C45 . H452 . 0.984 no
C46 . O47 . 1.425(6) yes
C46 . H461 . 0.976 no
C46 . H462 . 0.972 no
O47 . C48 . 1.401(6) yes
C48 . C49 . 1.493(8) yes
C48 . H481 . 0.970 no
C48 . H482 . 0.981 no
C49 . O50 . 1.420(5) yes
C49 . H491 . 0.968 no
C49 . H492 . 0.985 no
O50 . C51 . 1.415(6) yes
C51 . C52 . 1.491(7) yes
C51 . H511 . 0.974 no
C51 . H512 . 0.978 no
C52 . H522 . 0.971 no
C52 . H521 . 0.976 no
C60 . F70 . 1.254(5) yes
C60 . F71 . 1.427(5) yes
C60 . F72 . 1.331(6) yes
